data_2222375
loop_
_publ_author_name
'Gunasekaran, B.'
'Kathiravan, S.'
'Raghunathan, R.'
'Renuga, V.'
'Manivannan, V.'

_publ_section_title 6-Phenyl-5a,6,6a,7,12,13a-hexahydro-5<i>H</i>-benzo[6,7]indolizino[3,2-<i>a</i>]pyrrolizine
_journal_coeditor_code IS2422
_journal_issue 7
_journal_name_full 'Acta Crystallographica Section E'
_journal_page_first o1454
_journal_paper_doi 10.1107/S1600536809020091
_journal_volume 65
_journal_year 2009
_chemical_formula_iupac 'C23 H22 N2'
_chemical_formula_moiety 'C23 H22 N2'
_chemical_formula_sum 'C23 H22 N2'
_chemical_formula_weight 326.43
_chemical_name_systematic
;
6-Phenyl-5a,6,6a,7,12,13a-hexahydro-5<i>H</i>-benzo[6,7]indolizino[3,2-
<i>a</i>]pyrrolizine
;
_space_group_IT_number 14
_symmetry_cell_setting monoclinic
_symmetry_space_group_name_Hall '-P 2yn'
_symmetry_space_group_name_H-M 'P 1 21/n 1'
_atom_sites_solution_hydrogens geom
_atom_sites_solution_primary direct
_atom_sites_solution_secondary difmap
_cell_angle_alpha 90.00
_cell_angle_beta 104.563(3)
_cell_angle_gamma 90.00
_cell_formula_units_Z 4
_cell_length_a 14.0694(14)
_cell_length_b 5.9300(5)
_cell_length_c 21.177(2)
_cell_measurement_reflns_used 6264
_cell_measurement_temperature 293(2)
_cell_measurement_theta_max 28.39
_cell_measurement_theta_min 1.99
_cell_volume 1710.1(3)
_computing_cell_refinement 'SAINT (Bruker, 2004)'
_computing_data_collection 'APEX2 (Bruker, 2004)'
_computing_data_reduction 'SAINT (Bruker, 2004)'
_computing_molecular_graphics 'PLATON (Spek, 2009)'
_computing_publication_material 'SHELXL97 (Sheldrick, 2008)'
_computing_structure_refinement 'SHELXL97 (Sheldrick, 2008)'
_computing_structure_solution 'SHELXS97 (Sheldrick, 2008)'
_diffrn_ambient_temperature 293(2)
_diffrn_detector_area_resol_mean 0
_diffrn_measured_fraction_theta_full 0.997
_diffrn_measured_fraction_theta_max 0.997
_diffrn_measurement_device_type 'Bruker KappaAPEXII'
_diffrn_measurement_method '\w and \f'
_diffrn_radiation_monochromator graphite
_diffrn_radiation_source 'fine-focus sealed tube'
_diffrn_radiation_type MoK\a
_diffrn_radiation_wavelength 0.71073
_diffrn_reflns_av_R_equivalents 0.0321
_diffrn_reflns_av_sigmaI/netI 0.0299
_diffrn_reflns_limit_h_max 17
_diffrn_reflns_limit_h_min -18
_diffrn_reflns_limit_k_max 4
_diffrn_reflns_limit_k_min -7
_diffrn_reflns_limit_l_max 28
_diffrn_reflns_limit_l_min -28
_diffrn_reflns_number 20373
_diffrn_reflns_theta_full 28.39
_diffrn_reflns_theta_max 28.39
_diffrn_reflns_theta_min 1.99
_diffrn_standards_interval_count 0
_diffrn_standards_interval_time 0
_exptl_absorpt_coefficient_mu 0.074
_exptl_absorpt_correction_T_max 0.9890
_exptl_absorpt_correction_T_min 0.9846
_exptl_absorpt_correction_type multi-scan
_exptl_absorpt_process_details '(<i>SADABS</i>; Sheldrick, 1996)'
_exptl_crystal_colour Yellow
_exptl_crystal_density_diffrn 1.268
_exptl_crystal_density_method 'not measured'
_exptl_crystal_description Needle
_exptl_crystal_F_000 696
_exptl_crystal_size_max 0.20
_exptl_crystal_size_mid 0.20
_exptl_crystal_size_min 0.15
_refine_diff_density_max 0.168
_refine_diff_density_min -0.227
_refine_ls_extinction_method none
_refine_ls_goodness_of_fit_ref 1.014
_refine_ls_hydrogen_treatment constr
_refine_ls_matrix_type full
_refine_ls_number_parameters 226
_refine_ls_number_reflns 4266
_refine_ls_number_restraints 0
_refine_ls_restrained_S_all 1.014
_refine_ls_R_factor_all 0.0740
_refine_ls_R_factor_gt 0.0492
_refine_ls_shift/su_max 0.000
_refine_ls_shift/su_mean 0.000
_refine_ls_structure_factor_coef Fsqd
_refine_ls_weighting_details 'calc w=1/[\s^2^(Fo^2^)+(0.0757P)^2^+0.3733P] where P=(Fo^2^+2Fc^2^)/3'
_refine_ls_weighting_scheme calc
_refine_ls_wR_factor_gt 0.1304
_refine_ls_wR_factor_ref 0.1490
_reflns_number_gt 3049
_reflns_number_total 4266
_reflns_threshold_expression I>2\s(I)
_cod_data_source_file is2422.cif
_cod_data_source_block I
_cod_depositor_comments
;
The following automatic conversions were performed:
'_symmetry_cell_setting' value 'Monoclinic' changed to 'monoclinic'
according to '/home/saulius/struct/CIF-dictionaries/cif_core.dic'
dictionary named 'cif_core.dic' version 2.4.1 from
2010-06-29.

'_geom_hbond_publ_flag' value 'Y' changed to 'y' according to
'/home/saulius/struct/CIF-dictionaries/cif_core.dic' dictionary named
'cif_core.dic' version 2.4.1 from 2010-06-29 (3 times).

Automatic conversion script
Id: cif_fix_enum 1527 2010-12-29 10:47:43Z saulius 

The following automatic conversions were performed:

'_symmetry_cell_setting' value 'Monoclinic' changed to 'monoclinic'
according to /home/saulius/struct/CIF-dictionaries/cif_core.dic
dictionary named 'cif_core.dic' version 2.4.1 from
2010-06-29.

'_geom_hbond_publ_flag' value 'Y' changed to 'y'
according to /home/saulius/struct/CIF-dictionaries/cif_core.dic
dictionary named 'cif_core.dic' version 2.4.1 from 2010-06-29 (3
times).

Automatic conversion script
Id: cif_fix_values 1715 2011-07-08 13:25:40Z adriana 
;
_cod_original_sg_symbol_H-M 'P 21/n'
_cod_database_code 2222375
_cod_database_fobs_code 2222375

loop_
_symmetry_equiv_pos_as_xyz
'x, y, z'
'-x+1/2, y+1/2, -z+1/2'
'-x, -y, -z'
'x-1/2, -y-1/2, z-1/2'

loop_
_atom_site_type_symbol
_atom_site_label
_atom_site_fract_x
_atom_site_fract_y
_atom_site_fract_z
_atom_site_U_iso_or_equiv
_atom_site_adp_type
_atom_site_calc_flag
_atom_site_refinement_flags
_atom_site_occupancy
_atom_site_disorder_assembly
_atom_site_disorder_group
N N1 0.42095(9) 0.02857(19) 0.64155(6) 0.0319(3) Uani d . 1 . .
N N2 0.26180(10) 0.2368(2) 0.50434(6) 0.0447(3) Uani d . 1 . .
C C9 0.42973(10) 0.2650(2) 0.66188(7) 0.0308(3) Uani d . 1 . .
H H9 0.3639 0.3302 0.6548 0.037 Uiso calc R 1 . .
C C2 0.38439(10) -0.0647(2) 0.74598(7) 0.0353(3) Uani d . 1 . .
C C8 0.48113(11) 0.2811(3) 0.73313(7) 0.0380(3) Uani d . 1 . .
H H8A 0.4760 0.4343 0.7480 0.046 Uiso calc R 1 . .
H H8B 0.5502 0.2470 0.7390 0.046 Uiso calc R 1 . .
C C10 0.48203(10) 0.3722(2) 0.61376(7) 0.0347(3) Uani d . 1 . .
H H10 0.4648 0.5326 0.6095 0.042 Uiso calc R 1 . .
C C1 0.35781(11) -0.0995(2) 0.67344(7) 0.0367(3) Uani d . 1 . .
H H1A 0.3630 -0.2586 0.6642 0.044 Uiso calc R 1 . .
H H1B 0.2901 -0.0542 0.6556 0.044 Uiso calc R 1 . .
C C23 0.39150(11) 0.0267(2) 0.56953(7) 0.0348(3) Uani d . 1 . .
H H23 0.4220 -0.1011 0.5528 0.042 Uiso calc R 1 . .
C C17 0.43198(12) 0.2536(3) 0.54943(8) 0.0400(4) Uani d . 1 . .
H H17 0.4796 0.2248 0.5236 0.048 Uiso calc R 1 . .
C C7 0.43830(10) 0.1217(2) 0.77408(7) 0.0357(3) Uani d . 1 . .
C C11 0.59247(11) 0.3523(2) 0.63345(7) 0.0375(3) Uani d . 1 . .
C C6 0.45606(12) 0.1552(3) 0.84096(8) 0.0476(4) Uani d . 1 . .
H H6 0.4907 0.2820 0.8598 0.057 Uiso calc R 1 . .
C C22 0.28437(11) 0.0379(3) 0.53632(7) 0.0392(3) Uani d . 1 . .
C C3 0.35068(12) -0.2155(3) 0.78562(8) 0.0479(4) Uani d . 1 . .
H H3 0.3141 -0.3403 0.7671 0.057 Uiso calc R 1 . .
C C12 0.64174(12) 0.1645(3) 0.61992(8) 0.0472(4) Uani d . 1 . .
H H12 0.6062 0.0414 0.5991 0.057 Uiso calc R 1 . .
C C14 0.79640(14) 0.3355(4) 0.66854(11) 0.0724(6) Uani d . 1 . .
H H14 0.8647 0.3305 0.6796 0.087 Uiso calc R 1 . .
C C5 0.42305(13) 0.0033(4) 0.87978(8) 0.0555(5) Uani d . 1 . .
H H5 0.4362 0.0266 0.9246 0.067 Uiso calc R 1 . .
C C16 0.64758(13) 0.5309(3) 0.66614(9) 0.0531(4) Uani d . 1 . .
H H16 0.6158 0.6585 0.6762 0.064 Uiso calc R 1 . .
C C4 0.37077(14) -0.1825(4) 0.85217(9) 0.0573(5) Uani d . 1 . .
H H4 0.3489 -0.2863 0.8783 0.069 Uiso calc R 1 . .
C C21 0.19983(13) -0.0869(3) 0.52436(8) 0.0544(5) Uani d . 1 . .
H H21 0.1929 -0.2310 0.5399 0.065 Uiso calc R 1 . .
C C20 0.12558(14) 0.0442(4) 0.48407(9) 0.0637(6) Uani d . 1 . .
H H20 0.0603 0.0017 0.4683 0.076 Uiso calc R 1 . .
C C19 0.16540(13) 0.2435(4) 0.47212(9) 0.0579(5) Uani d . 1 . .
H H19 0.1329 0.3616 0.4468 0.069 Uiso calc R 1 . .
C C18 0.34333(14) 0.3849(3) 0.50884(10) 0.0663(6) Uani d . 1 . .
H H18A 0.3341 0.5246 0.5304 0.080 Uiso calc R 1 . .
H H18B 0.3520 0.4195 0.4659 0.080 Uiso calc R 1 . .
C C13 0.74311(14) 0.1569(4) 0.63685(10) 0.0634(5) Uani d . 1 . .
H H13 0.7754 0.0302 0.6267 0.076 Uiso calc R 1 . .
C C15 0.74889(15) 0.5212(4) 0.68388(11) 0.0696(6) Uani d . 1 . .
H H15 0.7849 0.6409 0.7063 0.084 Uiso calc R 1 . .

loop_
_atom_site_aniso_label
_atom_site_aniso_U_11
_atom_site_aniso_U_22
_atom_site_aniso_U_33
_atom_site_aniso_U_12
_atom_site_aniso_U_13
_atom_site_aniso_U_23
N1 0.0392(6) 0.0291(6) 0.0299(6) -0.0006(5) 0.0136(5) 0.0012(4)
N2 0.0475(8) 0.0488(8) 0.0345(7) -0.0014(6) 0.0043(6) 0.0001(6)
C9 0.0322(7) 0.0279(6) 0.0335(8) 0.0011(5) 0.0103(6) 0.0010(5)
C2 0.0359(7) 0.0397(7) 0.0328(8) 0.0054(6) 0.0133(6) 0.0054(6)
C8 0.0399(8) 0.0399(8) 0.0338(8) -0.0039(6) 0.0085(6) -0.0013(6)
C10 0.0406(8) 0.0294(7) 0.0356(8) -0.0011(5) 0.0127(6) 0.0035(5)
C1 0.0450(8) 0.0321(7) 0.0358(8) -0.0041(6) 0.0157(6) 0.0006(6)
C23 0.0443(8) 0.0327(7) 0.0314(7) -0.0013(6) 0.0167(6) -0.0013(5)
C17 0.0456(8) 0.0423(8) 0.0343(8) -0.0065(6) 0.0143(7) 0.0043(6)
C7 0.0325(7) 0.0436(8) 0.0317(8) 0.0064(6) 0.0095(6) 0.0033(6)
C11 0.0399(8) 0.0385(8) 0.0373(8) -0.0059(6) 0.0158(6) 0.0057(6)
C6 0.0465(9) 0.0617(10) 0.0339(8) -0.0002(7) 0.0086(7) -0.0013(7)
C22 0.0477(9) 0.0414(8) 0.0305(7) -0.0066(6) 0.0132(6) -0.0036(6)
C3 0.0492(9) 0.0544(10) 0.0439(9) -0.0047(7) 0.0187(8) 0.0083(7)
C12 0.0464(9) 0.0467(9) 0.0530(10) -0.0005(7) 0.0210(8) 0.0029(7)
C14 0.0384(10) 0.1029(18) 0.0768(15) -0.0080(11) 0.0159(10) 0.0205(13)
C5 0.0539(10) 0.0837(13) 0.0305(8) 0.0026(9) 0.0138(7) 0.0060(8)
C16 0.0524(10) 0.0499(10) 0.0568(11) -0.0141(8) 0.0136(8) -0.0027(8)
C4 0.0572(11) 0.0792(13) 0.0411(10) -0.0012(9) 0.0227(8) 0.0172(9)
C21 0.0581(11) 0.0679(12) 0.0391(9) -0.0228(9) 0.0157(8) -0.0059(8)
C20 0.0449(10) 0.1055(17) 0.0405(10) -0.0142(10) 0.0105(8) -0.0098(10)
C19 0.0474(10) 0.0791(13) 0.0413(10) 0.0060(9) 0.0006(8) -0.0050(9)
C18 0.0655(12) 0.0555(11) 0.0623(12) -0.0168(9) -0.0126(10) 0.0245(9)
C13 0.0515(11) 0.0744(13) 0.0722(14) 0.0120(9) 0.0303(10) 0.0125(10)
C15 0.0526(11) 0.0799(14) 0.0719(14) -0.0276(11) 0.0074(10) 0.0018(11)

loop_
_atom_type_symbol
_atom_type_description
_atom_type_scat_dispersion_real
_atom_type_scat_dispersion_imag
_atom_type_scat_source
C C 0.0033 0.0016 'International Tables Vol C Tables 4.2.6.8 and 6.1.1.4'
H H 0.0000 0.0000 'International Tables Vol C Tables 4.2.6.8 and 6.1.1.4'
N N 0.0061 0.0033 'International Tables Vol C Tables 4.2.6.8 and 6.1.1.4'

loop_
_geom_angle_atom_site_label_1
_geom_angle_atom_site_label_2
_geom_angle_atom_site_label_3
_geom_angle_site_symmetry_1
_geom_angle_site_symmetry_3
_geom_angle
_geom_angle_publ_flag
C1 N1 C9 . . 112.29(11) ?
C1 N1 C23 . . 115.43(11) ?
C9 N1 C23 . . 106.99(10) ?
C19 N2 C22 . . 110.79(15) ?
C19 N2 C18 . . 134.42(16) ?
C22 N2 C18 . . 114.69(14) ?
N1 C9 C8 . . 109.89(11) ?
N1 C9 C10 . . 102.73(11) ?
C8 C9 C10 . . 116.72(12) ?
N1 C9 H9 . . 109.1 ?
C8 C9 H9 . . 109.1 ?
C10 C9 H9 . . 109.1 ?
C7 C2 C3 . . 119.11(14) ?
C7 C2 C1 . . 121.14(12) ?
C3 C2 C1 . . 119.67(14) ?
C9 C8 C7 . . 112.12(12) ?
C9 C8 H8A . . 109.2 ?
C7 C8 H8A . . 109.2 ?
C9 C8 H8B . . 109.2 ?
C7 C8 H8B . . 109.2 ?
H8A C8 H8B . . 107.9 ?
C11 C10 C9 . . 114.59(11) ?
C11 C10 C17 . . 114.82(12) ?
C9 C10 C17 . . 102.09(11) ?
C11 C10 H10 . . 108.3 ?
C9 C10 H10 . . 108.3 ?
C17 C10 H10 . . 108.3 ?
N1 C1 C2 . . 112.25(12) ?
N1 C1 H1A . . 109.2 ?
C2 C1 H1A . . 109.2 ?
N1 C1 H1B . . 109.2 ?
C2 C1 H1B . . 109.2 ?
H1A C1 H1B . . 107.9 ?
N1 C23 C22 . . 118.24(11) ?
N1 C23 C17 . . 104.38(11) ?
C22 C23 C17 . . 103.13(12) ?
N1 C23 H23 . . 110.2 ?
C22 C23 H23 . . 110.2 ?
C17 C23 H23 . . 110.2 ?
C18 C17 C10 . . 112.99(14) ?
C18 C17 C23 . . 106.78(13) ?
C10 C17 C23 . . 105.64(11) ?
C18 C17 H17 . . 110.4 ?
C10 C17 H17 . . 110.4 ?
C23 C17 H17 . . 110.4 ?
C2 C7 C6 . . 119.35(14) ?
C2 C7 C8 . . 120.50(13) ?
C6 C7 C8 . . 120.09(14) ?
C12 C11 C16 . . 118.18(15) ?
C12 C11 C10 . . 122.81(14) ?
C16 C11 C10 . . 119.01(14) ?
C5 C6 C7 . . 120.94(17) ?
C5 C6 H6 . . 119.5 ?
C7 C6 H6 . . 119.5 ?
N2 C22 C21 . . 107.09(15) ?
N2 C22 C23 . . 110.77(13) ?
C21 C22 C23 . . 142.08(16) ?
C4 C3 C2 . . 120.85(17) ?
C4 C3 H3 . . 119.6 ?
C2 C3 H3 . . 119.6 ?
C11 C12 C13 . . 120.81(17) ?
C11 C12 H12 . . 119.6 ?
C13 C12 H12 . . 119.6 ?
C15 C14 C13 . . 119.86(18) ?
C15 C14 H14 . . 120.1 ?
C13 C14 H14 . . 120.1 ?
C4 C5 C6 . . 119.76(16) ?
C4 C5 H5 . . 120.1 ?
C6 C5 H5 . . 120.1 ?
C15 C16 C11 . . 120.79(19) ?
C15 C16 H16 . . 119.6 ?
C11 C16 H16 . . 119.6 ?
C5 C4 C3 . . 119.97(16) ?
C5 C4 H4 . . 120.0 ?
C3 C4 H4 . . 120.0 ?
C22 C21 C20 . . 106.99(17) ?
C22 C21 H21 . . 126.5 ?
C20 C21 H21 . . 126.5 ?
C19 C20 C21 . . 108.40(17) ?
C19 C20 H20 . . 125.8 ?
C21 C20 H20 . . 125.8 ?
N2 C19 C20 . . 106.73(17) ?
N2 C19 H19 . . 126.6 ?
C20 C19 H19 . . 126.6 ?
N2 C18 C17 . . 104.54(13) ?
N2 C18 H18A . . 110.8 ?
C17 C18 H18A . . 110.8 ?
N2 C18 H18B . . 110.8 ?
C17 C18 H18B . . 110.8 ?
H18A C18 H18B . . 108.9 ?
C14 C13 C12 . . 120.24(19) ?
C14 C13 H13 . . 119.9 ?
C12 C13 H13 . . 119.9 ?
C14 C15 C16 . . 120.1(2) ?
C14 C15 H15 . . 120.0 ?
C16 C15 H15 . . 120.0 ?

loop_
_geom_bond_atom_site_label_1
_geom_bond_atom_site_label_2
_geom_bond_site_symmetry_2
_geom_bond_distance
_geom_bond_publ_flag
N1 C1 . 1.4574(17) ?
N1 C9 . 1.4625(17) ?
N1 C23 . 1.4764(18) ?
N2 C19 . 1.357(2) ?
N2 C22 . 1.358(2) ?
N2 C18 . 1.429(2) ?
C9 C8 . 1.503(2) ?
C9 C10 . 1.5366(19) ?
C9 H9 . 0.9800 ?
C2 C7 . 1.387(2) ?
C2 C3 . 1.389(2) ?
C2 C1 . 1.501(2) ?
C8 C7 . 1.507(2) ?
C8 H8A . 0.9700 ?
C8 H8B . 0.9700 ?
C10 C11 . 1.509(2) ?
C10 C17 . 1.537(2) ?
C10 H10 . 0.9800 ?
C1 H1A . 0.9700 ?
C1 H1B . 0.9700 ?
C23 C22 . 1.496(2) ?
C23 C17 . 1.561(2) ?
C23 H23 . 0.9800 ?
C17 C18 . 1.537(2) ?
C17 H17 . 0.9800 ?
C7 C6 . 1.389(2) ?
C11 C12 . 1.380(2) ?
C11 C16 . 1.390(2) ?
C6 C5 . 1.377(2) ?
C6 H6 . 0.9300 ?
C22 C21 . 1.369(2) ?
C3 C4 . 1.380(2) ?
C3 H3 . 0.9300 ?
C12 C13 . 1.381(2) ?
C12 H12 . 0.9300 ?
C14 C15 . 1.369(3) ?
C14 C13 . 1.372(3) ?
C14 H14 . 0.9300 ?
C5 C4 . 1.371(3) ?
C5 H5 . 0.9300 ?
C16 C15 . 1.381(3) ?
C16 H16 . 0.9300 ?
C4 H4 . 0.9300 ?
C21 C20 . 1.405(3) ?
C21 H21 . 0.9300 ?
C20 C19 . 1.359(3) ?
C20 H20 . 0.9300 ?
C19 H19 . 0.9300 ?
C18 H18A . 0.9700 ?
C18 H18B . 0.9700 ?
C13 H13 . 0.9300 ?
C15 H15 . 0.9300 ?

loop_
_geom_hbond_atom_site_label_D
_geom_hbond_atom_site_label_H
_geom_hbond_atom_site_label_A
_geom_hbond_site_symmetry_A
_geom_hbond_distance_DH
_geom_hbond_distance_HA
_geom_hbond_distance_DA
_geom_hbond_angle_DHA
_geom_hbond_publ_flag
C4 H4 Cg3 2_655 0.93 2.88 3.7250(3) 152 y
C13 H13 Cg3 3_676 0.93 2.94 3.5626(3) 126 y
C18 H18B Cg6 3_666 0.97 2.79 3.6726(4) 152 y

loop_
_geom_torsion_atom_site_label_1
_geom_torsion_atom_site_label_2
_geom_torsion_atom_site_label_3
_geom_torsion_atom_site_label_4
_geom_torsion_site_symmetry_1
_geom_torsion_site_symmetry_2
_geom_torsion_site_symmetry_3
_geom_torsion_site_symmetry_4
_geom_torsion
_geom_torsion_publ_flag
C1 N1 C9 C8 . . . . 65.15(15) ?
C23 N1 C9 C8 . . . . -167.22(11) ?
C1 N1 C9 C10 . . . . -169.97(11) ?
C23 N1 C9 C10 . . . . -42.33(13) ?
N1 C9 C8 C7 . . . . -48.57(15) ?
C10 C9 C8 C7 . . . . -164.97(12) ?
N1 C9 C10 C11 . . . . -84.82(14) ?
C8 C9 C10 C11 . . . . 35.46(17) ?
N1 C9 C10 C17 . . . . 39.94(13) ?
C8 C9 C10 C17 . . . . 160.22(12) ?
C9 N1 C1 C2 . . . . -49.38(16) ?
C23 N1 C1 C2 . . . . -172.38(11) ?
C7 C2 C1 N1 . . . . 20.18(19) ?
C3 C2 C1 N1 . . . . -162.92(13) ?
C1 N1 C23 C22 . . . . 38.60(17) ?
C9 N1 C23 C22 . . . . -87.17(14) ?
C1 N1 C23 C17 . . . . 152.43(12) ?
C9 N1 C23 C17 . . . . 26.66(14) ?
C11 C10 C17 C18 . . . . -142.72(14) ?
C9 C10 C17 C18 . . . . 92.68(14) ?
C11 C10 C17 C23 . . . . 100.90(14) ?
C9 C10 C17 C23 . . . . -23.71(14) ?
N1 C23 C17 C18 . . . . -121.16(14) ?
C22 C23 C17 C18 . . . . 3.00(16) ?
N1 C23 C17 C10 . . . . -0.62(14) ?
C22 C23 C17 C10 . . . . 123.53(12) ?
C3 C2 C7 C6 . . . . -1.0(2) ?
C1 C2 C7 C6 . . . . 175.95(13) ?
C3 C2 C7 C8 . . . . 176.34(14) ?
C1 C2 C7 C8 . . . . -6.7(2) ?
C9 C8 C7 C2 . . . . 20.92(19) ?
C9 C8 C7 C6 . . . . -161.79(13) ?
C9 C10 C11 C12 . . . . 84.56(17) ?
C17 C10 C11 C12 . . . . -33.18(19) ?
C9 C10 C11 C16 . . . . -96.00(16) ?
C17 C10 C11 C16 . . . . 146.25(14) ?
C2 C7 C6 C5 . . . . 1.6(2) ?
C8 C7 C6 C5 . . . . -175.69(15) ?
C19 N2 C22 C21 . . . . -0.11(19) ?
C18 N2 C22 C21 . . . . -177.00(16) ?
C19 N2 C22 C23 . . . . 177.62(13) ?
C18 N2 C22 C23 . . . . 0.7(2) ?
N1 C23 C22 N2 . . . . 112.17(14) ?
C17 C23 C22 N2 . . . . -2.34(15) ?
N1 C23 C22 C21 . . . . -71.4(3) ?
C17 C23 C22 C21 . . . . 174.1(2) ?
C7 C2 C3 C4 . . . . -0.4(2) ?
C1 C2 C3 C4 . . . . -177.42(15) ?
C16 C11 C12 C13 . . . . -1.7(2) ?
C10 C11 C12 C13 . . . . 177.70(15) ?
C7 C6 C5 C4 . . . . -0.8(3) ?
C12 C11 C16 C15 . . . . 0.7(3) ?
C10 C11 C16 C15 . . . . -178.73(16) ?
C6 C5 C4 C3 . . . . -0.6(3) ?
C2 C3 C4 C5 . . . . 1.3(3) ?
N2 C22 C21 C20 . . . . -0.04(19) ?
C23 C22 C21 C20 . . . . -176.58(19) ?
C22 C21 C20 C19 . . . . 0.2(2) ?
C22 N2 C19 C20 . . . . 0.2(2) ?
C18 N2 C19 C20 . . . . 176.3(2) ?
C21 C20 C19 N2 . . . . -0.2(2) ?
C19 N2 C18 C17 . . . . -174.65(17) ?
C22 N2 C18 C17 . . . . 1.3(2) ?
C10 C17 C18 N2 . . . . -118.36(16) ?
C23 C17 C18 N2 . . . . -2.7(2) ?
C15 C14 C13 C12 . . . . 0.5(3) ?
C11 C12 C13 C14 . . . . 1.2(3) ?
C13 C14 C15 C16 . . . . -1.5(3) ?
C11 C16 C15 C14 . . . . 0.9(3) ?
